data_7038999
loop_
_publ_author_name
'Zhang, Yuan-Yuan'
'Zhang, Ru-Fen'
'Zhang, Shao-Liang'
'Cheng, Shuang'
'Li, Qian-Li'
'Ma, Chun-Lin'

_publ_section_title
;
 Syntheses, structures and anti-tumor activity of four new organotin(iv)
 carboxylates based on 2-thienylselenoacetic acid.
;
_journal_issue 20
_journal_name_full 'Dalton transactions (Cambridge, England : 2003)'
_journal_page_first 8412
_journal_page_last 8421
_journal_paper_doi 10.1039/c6dt00532b
_journal_volume 45
_journal_year 2016
_chemical_formula_moiety 'C32 H44 O10 S4 Se4 Sn4'
_chemical_formula_sum 'C32 H44 O10 S4 Se4 Sn4'
_chemical_formula_weight 1507.51
_chemical_melting_point ?
_chemical_name_common complex3
_chemical_name_systematic
; 
 ? 
;
_space_group_IT_number 2
_symmetry_cell_setting triclinic
_symmetry_space_group_name_Hall '-P 1'
_symmetry_space_group_name_H-M 'P -1'
_atom_sites_solution_hydrogens geom
_atom_sites_solution_primary direct
_atom_sites_solution_secondary difmap
_audit_creation_method SHELXL-97
_audit_update_record
;
2016-04-11 deposited with the CCDC.
2016-04-12 downloaded from the CCDC.
;
_cell_angle_alpha 86.034(3)
_cell_angle_beta 80.089(2)
_cell_angle_gamma 71.6290(10)
_cell_formula_units_Z 1
_cell_length_a 9.7558(8)
_cell_length_b 9.8751(9)
_cell_length_c 14.0326(11)
_cell_measurement_reflns_used 1951
_cell_measurement_temperature 298(2)
_cell_measurement_theta_max 23.158
_cell_measurement_theta_min 2.596
_cell_volume 1263.69(18)
_computing_cell_refinement 'Bruker SMART'
_computing_data_collection 'Bruker SMART'
_computing_data_reduction 'Bruker SAINT'
_computing_molecular_graphics Diamond
_computing_publication_material 'Bruker SHELXTL'
_computing_structure_refinement 'SHELXL-97 (Sheldrick, 2008)'
_computing_structure_solution 'SHELXS-97 (Sheldrick, 2008)'
_diffrn_ambient_temperature 298(2)
_diffrn_measured_fraction_theta_full 0.981
_diffrn_measured_fraction_theta_max 0.981
_diffrn_measurement_device_type 'CCD area detector'
_diffrn_measurement_method 'phi and omega scans'
_diffrn_radiation_monochromator graphite
_diffrn_radiation_source 'fine-focus sealed tube'
_diffrn_radiation_type MoK\a
_diffrn_radiation_wavelength 0.71073
_diffrn_reflns_av_R_equivalents 0.0457
_diffrn_reflns_av_unetI/netI 0.0772
_diffrn_reflns_limit_h_max 11
_diffrn_reflns_limit_h_min -11
_diffrn_reflns_limit_k_max 11
_diffrn_reflns_limit_k_min -10
_diffrn_reflns_limit_l_max 12
_diffrn_reflns_limit_l_min -16
_diffrn_reflns_number 6398
_diffrn_reflns_theta_full 24.99
_diffrn_reflns_theta_max 24.99
_diffrn_reflns_theta_min 2.23
_exptl_absorpt_coefficient_mu 5.043
_exptl_absorpt_correction_T_max 0.4033
_exptl_absorpt_correction_T_min 0.3774
_exptl_absorpt_correction_type multi-scan
_exptl_absorpt_process_details sadabs
_exptl_crystal_colour colorless
_exptl_crystal_density_diffrn 1.981
_exptl_crystal_density_method 'not measured'
_exptl_crystal_description block
_exptl_crystal_F_000 716
_exptl_crystal_size_max 0.24
_exptl_crystal_size_mid 0.23
_exptl_crystal_size_min 0.22
_refine_diff_density_max 1.922
_refine_diff_density_min -1.350
_refine_diff_density_rms 0.191
_refine_ls_extinction_method none
_refine_ls_goodness_of_fit_ref 1.018
_refine_ls_hydrogen_treatment constr
_refine_ls_matrix_type full
_refine_ls_number_parameters 323
_refine_ls_number_reflns 4368
_refine_ls_number_restraints 0
_refine_ls_restrained_S_all 1.018
_refine_ls_R_factor_all 0.0917
_refine_ls_R_factor_gt 0.0615
_refine_ls_shift/su_max 0.001
_refine_ls_shift/su_mean 0.000
_refine_ls_structure_factor_coef Fsqd
_refine_ls_weighting_details 'calc w=1/[\s^2^(Fo^2^)+(0.0828P)^2^+0.0000P] where P=(Fo^2^+2Fc^2^)/3'
_refine_ls_weighting_scheme calc
_refine_ls_wR_factor_gt 0.1491
_refine_ls_wR_factor_ref 0.1610
_reflns_number_gt 2816
_reflns_number_total 4368
_reflns_threshold_expression >2sigma(I)
_cod_data_source_file c6dt00532b2.cif
_cod_data_source_block 3
_cod_depositor_comments
;
The following automatic conversions were performed:

'_chemical_melting_point' value 'not measured' was changed to '?' -
the value is undefined or not given.

'_symmetry_cell_setting' value 'Triclinic' changed to 'triclinic'
according to
/usr/data/users/saulius/crontab/automatic-downloads/rss-feeds/RSC/lib/dictionaries/cif_core.dic
dictionary named 'cif_core.dic' version 2.4.2 from 2011-04-26.

Automatic conversion script
Id: cif_fix_values 4268 2015-11-12 08:31:59Z antanas 

 Adding full bibliography for 7038999--7039004.cif.
;
_cod_original_sg_symbol_H-M 'P-1   '
_cod_database_code 7038999

loop_
_symmetry_equiv_pos_as_xyz
'x, y, z'
'-x, -y, -z'

loop_
_atom_site_label
_atom_site_type_symbol
_atom_site_fract_x
_atom_site_fract_y
_atom_site_fract_z
_atom_site_U_iso_or_equiv
_atom_site_adp_type
_atom_site_occupancy
_atom_site_symmetry_multiplicity
_atom_site_calc_flag
_atom_site_refinement_flags
_atom_site_disorder_assembly
_atom_site_disorder_group
Sn1 Sn 0.37491(7) 0.96091(7) 0.08336(5) 0.0481(3) Uani 1 1 d . . .
Sn2 Sn 0.75697(7) 0.68575(7) 0.04036(5) 0.0450(2) Uani 1 1 d . . .
Se1 Se 0.22569(13) 0.59547(15) 0.31838(9) 0.0718(4) Uani 1 1 d . B .
Se2 Se 1.0224(8) 0.9201(3) -0.2614(5) 0.099(2) Uani 0.76(2) 1 d P A 1
S1 S 0.162(2) 0.327(2) 0.4340(16) 0.079(3) Uani 0.654(17) 1 d P B 1
S2 S 1.3530(19) 0.8876(17) -0.3483(12) 0.127(5) Uani 0.76(2) 1 d P A 1
Se2' Se 1.111(4) 0.9097(17) -0.2391(9) 0.113(7) Uani 0.24(2) 1 d P A 2
S1' S 0.276(5) 0.503(5) 0.530(4) 0.074(7) Uani 0.346(17) 1 d P B 2
S2' S 1.131(4) 0.902(5) -0.464(5) 0.103(10) Uani 0.24(2) 1 d P A 2
O1 O 0.6223(9) 0.6263(9) 0.1813(6) 0.075(2) Uani 1 1 d . . .
O2 O 0.3883(9) 0.7444(9) 0.1701(6) 0.079(3) Uani 1 1 d . . .
O3 O 0.8613(9) 0.7815(8) -0.0939(6) 0.070(2) Uani 1 1 d . C .
O4 O 1.037(9) 0.579(5) -0.0785(17) 0.074(13) Uani 0.8(3) 1 d P C 1
O4' O 1.09(5) 0.61(3) -0.088(15) 0.08(7) Uani 0.2(3) 1 d P C 2
O5 O 0.5924(7) 0.8731(6) 0.0185(5) 0.0476(17) Uani 1 1 d . . .
C1 C 0.1777(15) 0.2902(16) 0.5459(12) 0.086(4) Uani 1 1 d . . .
H1 H 0.1539 0.2129 0.5776 0.104 Uiso 1 1 calc R B 1
C2 C 0.2286(16) 0.3787(17) 0.5926(12) 0.092(4) Uani 1 1 d . B .
H2 H 0.2509 0.3675 0.6550 0.110 Uiso 1 1 calc R D 1
C3 C 0.240(8) 0.488(10) 0.527(7) 0.074(18) Uani 0.654(17) 1 d P B 1
H3 H 0.2588 0.5691 0.5441 0.089 Uiso 0.654(17) 1 calc PR B 1
C3' C 0.197(13) 0.337(15) 0.450(10) 0.08(3) Uani 0.346(17) 1 d P B 2
H3' H 0.1950 0.2825 0.3996 0.095 Uiso 0.346(17) 1 calc PR B 2
C4 C 0.2204(13) 0.4699(13) 0.4326(10) 0.069(3) Uani 1 1 d . . .
C5 C 0.4422(13) 0.5490(14) 0.2847(9) 0.070(3) Uani 1 1 d . . .
H5A H 0.4817 0.5559 0.3424 0.083 Uiso 1 1 calc R B .
H5B H 0.4830 0.4511 0.2632 0.083 Uiso 1 1 calc R . .
C6 C 0.4896(12) 0.6458(12) 0.2067(7) 0.050(3) Uani 1 1 d . B .
C7 C 0.7000(13) 0.5384(13) -0.0391(9) 0.071(3) Uani 1 1 d . . .
H7A H 0.6100 0.5862 -0.0628 0.107 Uiso 1 1 calc R . .
H7B H 0.6883 0.4603 0.0027 0.107 Uiso 1 1 calc R . .
H7C H 0.7763 0.5028 -0.0927 0.107 Uiso 1 1 calc R . .
C8 C 0.8809(11) 0.7401(11) 0.1322(7) 0.052(3) Uani 1 1 d . . .
H8A H 0.9496 0.7818 0.0944 0.077 Uiso 1 1 calc R . .
H8B H 0.9327 0.6558 0.1649 0.077 Uiso 1 1 calc R . .
H8C H 0.8167 0.8074 0.1790 0.077 Uiso 1 1 calc R . .
C9 C 0.3873(15) 1.0502(15) 0.2151(9) 0.091(5) Uani 1 1 d . . .
H9A H 0.4789 0.9997 0.2360 0.136 Uiso 1 1 calc R . .
H9B H 0.3084 1.0418 0.2640 0.136 Uiso 1 1 calc R . .
H9C H 0.3804 1.1491 0.2044 0.136 Uiso 1 1 calc R . .
C10 C 0.2369(14) 0.8939(13) 0.0064(10) 0.080(4) Uani 1 1 d . . .
H10A H 0.1689 0.9761 -0.0184 0.120 Uiso 1 1 calc R . .
H10B H 0.1842 0.8409 0.0494 0.120 Uiso 1 1 calc R . .
H10C H 0.2958 0.8345 -0.0463 0.120 Uiso 1 1 calc R . .
C11 C 0.9864(15) 0.6925(14) -0.1258(9) 0.069(3) Uani 1 1 d . . .
C12 C 1.0730(16) 0.7187(14) -0.2210(11) 0.097(5) Uani 1 1 d . A .
H12A H 1.0569 0.6642 -0.2705 0.116 Uiso 0.76(2) 1 calc PR A 1
H12B H 1.1763 0.6841 -0.2160 0.116 Uiso 0.76(2) 1 calc PR A 1
H12C H 1.0204 0.7119 -0.2722 0.116 Uiso 0.24(2) 1 d PR A 2
H12D H 1.1652 0.6423 -0.2303 0.116 Uiso 0.24(2) 1 d PR A 2
C13 C 1.1948(17) 0.8943(14) -0.3669(13) 0.087(4) Uani 1 1 d . . .
C14 C 1.201(5) 0.880(5) -0.466(5) 0.100(12) Uani 0.76(2) 1 d P A 1
H14 H 1.1205 0.8798 -0.4937 0.120 Uiso 0.76(2) 1 calc PR A 1
C15 C 1.339(8) 0.865(10) -0.520(7) 0.11(4) Uani 0.76(2) 1 d P A 1
H15 H 1.3640 0.8641 -0.5866 0.134 Uiso 0.76(2) 1 calc PR A 1
C16 C 1.431(7) 0.851(6) -0.453(5) 0.111(17) Uani 0.76(2) 1 d P A 1
H16 H 1.5326 0.8218 -0.4696 0.133 Uiso 0.76(2) 1 calc PR A 1
C14' C 1.35(2) 0.861(16) -0.398(12) 0.10(4) Uani 0.24(2) 1 d P A 2
H14' H 1.4148 0.8337 -0.3546 0.124 Uiso 0.24(2) 1 calc PR A 2
C15' C 1.39(3) 0.87(4) -0.50(3) 0.10(9) Uani 0.24(2) 1 d P A 2
H15' H 1.4823 0.8743 -0.5276 0.119 Uiso 0.24(2) 1 calc PR A 2
C16' C 1.27(2) 0.88(2) -0.54(2) 0.10(5) Uani 0.24(2) 1 d P A 2
H16' H 1.2775 0.8737 -0.6108 0.117 Uiso 0.24(2) 1 calc PR A 2

loop_
_atom_site_aniso_label
_atom_site_aniso_U_11
_atom_site_aniso_U_22
_atom_site_aniso_U_33
_atom_site_aniso_U_23
_atom_site_aniso_U_13
_atom_site_aniso_U_12
Sn1 0.0409(4) 0.0474(4) 0.0483(5) 0.0104(3) -0.0002(3) -0.0088(3)
Sn2 0.0414(4) 0.0408(4) 0.0489(5) 0.0062(3) -0.0071(3) -0.0087(3)
Se1 0.0557(7) 0.1004(10) 0.0568(8) 0.0280(7) -0.0120(6) -0.0249(7)
Se2 0.089(3) 0.0688(13) 0.104(3) 0.0160(13) 0.034(2) -0.0034(14)
S1 0.079(8) 0.089(5) 0.084(7) 0.002(5) -0.011(5) -0.049(5)
S2 0.100(6) 0.120(8) 0.176(14) 0.023(8) -0.043(9) -0.049(6)
Se2' 0.134(18) 0.094(6) 0.109(7) -0.021(5) 0.008(8) -0.040(9)
S1' 0.073(15) 0.088(11) 0.066(10) 0.014(8) -0.012(10) -0.035(11)
S2' 0.10(2) 0.096(19) 0.12(2) 0.008(15) -0.02(2) -0.04(2)
O1 0.064(6) 0.085(6) 0.067(6) 0.032(5) -0.002(4) -0.024(4)
O2 0.060(5) 0.080(6) 0.085(7) 0.043(5) -0.007(5) -0.016(4)
O3 0.062(5) 0.067(5) 0.068(6) 0.005(4) -0.002(4) -0.007(4)
O4 0.07(2) 0.071(11) 0.062(9) 0.020(8) 0.009(8) -0.008(12)
O4' 0.07(13) 0.07(7) 0.08(6) 0.01(4) 0.01(7) -0.01(8)
O5 0.046(4) 0.041(4) 0.053(4) 0.009(3) -0.004(3) -0.012(3)
C1 0.075(9) 0.087(10) 0.092(12) 0.028(9) 0.002(8) -0.031(8)
C2 0.085(10) 0.099(11) 0.077(11) 0.019(9) -0.006(8) -0.017(9)
C3 0.07(4) 0.09(3) 0.07(2) 0.014(18) -0.01(2) -0.03(2)
C3' 0.08(7) 0.09(5) 0.08(6) 0.00(4) -0.01(4) -0.05(4)
C4 0.068(8) 0.078(8) 0.068(9) 0.020(7) -0.006(7) -0.038(7)
C5 0.066(8) 0.085(8) 0.061(8) 0.034(7) -0.015(6) -0.033(7)
C6 0.048(7) 0.066(7) 0.038(6) 0.020(5) -0.006(5) -0.024(5)
C7 0.071(8) 0.078(8) 0.070(9) -0.022(7) -0.004(7) -0.030(7)
C8 0.058(6) 0.058(6) 0.027(5) 0.011(5) -0.010(5) -0.001(5)
C9 0.105(11) 0.097(10) 0.044(8) 0.009(7) -0.024(7) 0.010(8)
C10 0.070(8) 0.068(8) 0.109(12) 0.015(8) -0.035(8) -0.022(7)
C11 0.065(9) 0.070(8) 0.061(9) -0.002(7) -0.002(7) -0.010(7)
C12 0.091(11) 0.085(10) 0.093(12) 0.013(9) 0.021(9) -0.020(8)
C13 0.087(11) 0.075(9) 0.101(13) 0.012(9) 0.005(10) -0.040(8)
C14 0.09(3) 0.09(2) 0.12(3) 0.00(2) -0.02(4) -0.04(2)
C15 0.11(10) 0.10(3) 0.12(8) 0.01(4) 0.00(7) -0.03(6)
C16 0.09(3) 0.10(2) 0.14(5) 0.00(3) -0.01(3) -0.03(2)
C14' 0.10(9) 0.09(7) 0.12(14) 0.00(8) -0.01(10) -0.04(6)
C15' 0.1(2) 0.09(9) 0.1(2) 0.01(11) -0.01(14) -0.04(12)
C16' 0.09(12) 0.09(8) 0.12(12) 0.01(7) -0.01(8) -0.04(9)

loop_
_atom_type_symbol
_atom_type_description
_atom_type_scat_dispersion_real
_atom_type_scat_dispersion_imag
_atom_type_scat_source
C C 0.0033 0.0016 'International Tables Vol C Tables 4.2.6.8 and 6.1.1.4'
H H 0.0000 0.0000 'International Tables Vol C Tables 4.2.6.8 and 6.1.1.4'
O O 0.0106 0.0060 'International Tables Vol C Tables 4.2.6.8 and 6.1.1.4'
S S 0.1246 0.1234 'International Tables Vol C Tables 4.2.6.8 and 6.1.1.4'
Se Se -0.0929 2.2259 'International Tables Vol C Tables 4.2.6.8 and 6.1.1.4'
Sn Sn -0.6537 1.4246 'International Tables Vol C Tables 4.2.6.8 and 6.1.1.4'

loop_
_geom_angle_atom_site_label_1
_geom_angle_atom_site_label_2
_geom_angle_atom_site_label_3
_geom_angle
_geom_angle_site_symmetry_1
_geom_angle_site_symmetry_3
O5 Sn1 C10 108.9(4) . .
O5 Sn1 C9 104.8(4) . .
C10 Sn1 C9 144.9(6) . .
O5 Sn1 O5 77.5(3) . 2_675
C10 Sn1 O5 96.4(4) . 2_675
C9 Sn1 O5 100.1(4) . 2_675
O5 Sn1 O2 89.5(3) . .
C10 Sn1 O2 83.1(4) . .
C9 Sn1 O2 87.7(4) . .
O5 Sn1 O2 166.2(3) 2_675 .
O5 Sn2 C8 105.6(3) . .
O5 Sn2 C7 100.6(4) . .
C8 Sn2 C7 153.7(4) . .
O5 Sn2 O3 77.6(3) . .
C8 Sn2 O3 93.7(3) . .
C7 Sn2 O3 94.4(4) . .
O5 Sn2 O1 93.1(3) . .
C8 Sn2 O1 86.0(4) . .
C7 Sn2 O1 90.1(4) . .
O3 Sn2 O1 170.3(3) . .
C4 Se1 C5 97.9(5) . .
C12 Se2 C13 95.4(6) . .
C1 S1 C4 93.1(11) . .
C16 S2 C13 96(2) . .
C13 Se2' C12 98.7(7) . .
C2 S1' C4 94(2) . .
C13 S2' C16' 102(7) . .
C6 O1 Sn2 132.4(7) . .
C6 O2 Sn1 135.5(7) . .
C11 O3 Sn2 108.9(7) . .
Sn2 O5 Sn1 134.0(3) . .
Sn2 O5 Sn1 123.4(3) . 2_675
Sn1 O5 Sn1 102.5(3) . 2_675
C2 C1 C3' 102(4) . .
C2 C1 S1 116.8(13) . .
C1 C2 C3 106(3) . .
C1 C2 S1' 117(2) . .
C2 C3 C4 116(5) . .
C1 C3' C4 118(8) . .
C3' C4 C3 96(6) . .
C3' C4 S1' 105(5) . .
C3 C4 S1 108(3) . .
S1' C4 S1 118.2(18) . .
C3' C4 Se1 134(5) . .
C3 C4 Se1 130(3) . .
S1' C4 Se1 119.9(16) . .
S1 C4 Se1 121.9(10) . .
C6 C5 Se1 113.3(8) . .
O1 C6 O2 123.9(9) . .
O1 C6 C5 118.2(10) . .
O2 C6 C5 117.8(9) . .
O4 C11 O3 120(3) . .
O4' C11 O3 135(10) . .
O4 C11 C12 119(3) . .
O4' C11 C12 98(10) . .
O3 C11 C12 120.9(12) . .
C11 C12 Se2 113.6(9) . .
C11 C12 Se2' 116.7(11) . .
C14 C13 C14' 80(6) . .
C14' C13 S2' 104(6) . .
C14 C13 S2 108.4(19) . .
S2' C13 S2 131.2(19) . .
C14 C13 Se2' 156.0(19) . .
C14' C13 Se2' 123(6) . .
S2' C13 Se2' 132.9(18) . .
S2 C13 Se2' 95.6(15) . .
C14 C13 Se2 128.3(19) . .
C14' C13 Se2 151(6) . .
S2' C13 Se2 105.0(16) . .
S2 C13 Se2 123.4(12) . .
C15 C14 C13 113(4) . .
C16 C15 C14 106(7) . .
C15 C16 S2 115(7) . .
C15' C14' C13 115(10) . .

loop_
_geom_bond_atom_site_label_1
_geom_bond_atom_site_label_2
_geom_bond_distance
_geom_bond_site_symmetry_2
Sn1 O5 2.090(6) .
Sn1 C10 2.140(12) .
Sn1 C9 2.140(13) .
Sn1 O5 2.163(6) 2_675
Sn1 O2 2.364(7) .
Sn2 O5 2.077(6) .
Sn2 C8 2.109(10) .
Sn2 C7 2.149(11) .
Sn2 O3 2.276(8) .
Sn2 O1 2.326(7) .
Se1 C4 1.961(12) .
Se1 C5 1.992(11) .
Se2 C12 1.960(13) .
Se2 C13 2.002(15) .
S1 C1 1.61(3) .
S1 C4 1.68(2) .
S2 C16 1.54(7) .
S2 C13 1.59(2) .
Se2' C13 1.84(2) .
Se2' C12 2.023(17) .
S1' C2 1.60(5) .
S1' C4 1.64(5) .
S2' C13 1.58(6) .
S2' C16' 1.6(3) .
O1 C6 1.239(12) .
O2 C6 1.300(12) .
O3 C11 1.286(14) .
O4 C11 1.26(3) .
O4' C11 1.3(2) .
O5 Sn1 2.163(6) 2_675
C1 C2 1.379(19) .
C1 C3' 1.39(14) .
C2 C3 1.39(9) .
C3 C4 1.40(9) .
C3' C4 1.39(12) .
C5 C6 1.512(14) .
C11 C12 1.505(17) .
C13 C14 1.40(6) .
C13 C14' 1.42(18) .
C14 C15 1.40(8) .
C15 C16 1.38(10) .
C14' C15' 1.4(4) .
C15' C16' 1.4(3) .
